data_7003030
loop_
_publ_author_name
'Juri\'c, Marijana'
'Peri\'c, Berislav'
'Brni\<cevi\'c, Nevenka'
'Planini\'c, Pavica'
'Paji\'c, Damir'
'Zadro, Kre\<so'
'Giester, Gerald'
'Kaitner, Branko'

_publ_section_title
;
 Supramolecular motifs and solvatomorphism within the compounds
 [M(bpy)3]2[NbO(C2O4)3]Cl&#x00B7;nH2O (M = Fe2+, Co2+, Ni2+, Cu2+ and
 Zn2+; n = 11, 12). Syntheses, structures and magnetic properties
;
_journal_issue 6
_journal_name_full 'Dalton Transactions'
_journal_page_first 742
_journal_page_last 754
_journal_paper_doi 10.1039/b707937k
_journal_year 2008
_chemical_absolute_configuration ad
_chemical_formula_moiety '2(C30 H24 Fe N6), C6 Nb O13, 12(H2 O), Cl'
_chemical_formula_structural '2(C30 H24 Fe N6), C6 Nb O13, 12(H2 O), Cl'
_chemical_formula_sum 'C66 H72 Cl Fe2 N12 Nb O25'
_chemical_formula_weight 1673.42
_chemical_name_systematic
;
?
;
_space_group_IT_number 19
_symmetry_cell_setting orthorhombic
_symmetry_Int_Tables_number 19
_symmetry_space_group_name_Hall 'P 2ac 2ab'
_symmetry_space_group_name_H-M 'P 21 21 21'
_atom_sites_solution_primary direct
_atom_sites_solution_secondary difmap
_cell_angle_alpha 90
_cell_angle_beta 90
_cell_angle_gamma 90
_cell_formula_units_Z 4
_cell_length_a 14.9750(10)
_cell_length_b 21.708(2)
_cell_length_c 22.351(2)
_cell_measurement_reflns_used 22167
_cell_measurement_temperature 200(3)
_cell_measurement_theta_max 30.53
_cell_measurement_theta_min 3.41
_cell_volume 7265.8(11)
_computing_cell_refinement 'DENZO-SCALEPACK (Otwinowski & Minor, 1997)'
_computing_data_collection 'Nonius Collect Software (Nonius, 1998)'
_computing_data_reduction 'DENZO-SCALEPACK (Otwinowski & Minor, 1997)'
_computing_molecular_graphics 'PLATON (Spek, 2003), ORTEP-3, (Farrugia, 1997)'
_computing_publication_material 'PLATON (Spek, 2003)'
_computing_structure_refinement 'SHELXL97 (Sheldrick, 1997)'
_computing_structure_solution 'SHELXS97 (Sheldrick, 1997)'
_diffrn_ambient_temperature 200(3)
_diffrn_detector_area_resol_mean 18.4
_diffrn_measured_fraction_theta_full 0.997
_diffrn_measured_fraction_theta_max 0.997
_diffrn_measurement_device_type 'Nonius-Kappa CCD'
_diffrn_measurement_method 'omega scans'
_diffrn_radiation_monochromator graphite
_diffrn_radiation_probe x-ray
_diffrn_radiation_source 'fine-focus sealed tube'
_diffrn_radiation_type MoK\a
_diffrn_radiation_wavelength 0.71073
_diffrn_reflns_av_R_equivalents 0.0000
_diffrn_reflns_av_sigmaI/netI 0.0628
_diffrn_reflns_limit_h_max 21
_diffrn_reflns_limit_h_min -21
_diffrn_reflns_limit_k_max 30
_diffrn_reflns_limit_k_min -30
_diffrn_reflns_limit_l_max 31
_diffrn_reflns_limit_l_min -31
_diffrn_reflns_number 22167
_diffrn_reflns_reduction_process
;
?
;
_diffrn_reflns_theta_full 30.53
_diffrn_reflns_theta_max 30.53
_diffrn_reflns_theta_min 3.41
_exptl_absorpt_coefficient_mu 0.674
_exptl_absorpt_correction_T_max 0.93
_exptl_absorpt_correction_T_min 0.92
_exptl_absorpt_correction_type multi-scan
_exptl_absorpt_process_details 'DENZO-SCALEPACK (Otwinowski & Minor, 1997)'
_exptl_crystal_colour 'dark red'
_exptl_crystal_density_diffrn 1.530
_exptl_crystal_density_method 'Not Measured'
_exptl_crystal_description polyhedral
_exptl_crystal_F_000 3448
_exptl_crystal_size_max 0.12
_exptl_crystal_size_mid 0.11
_exptl_crystal_size_min 0.10
_refine_diff_density_max 0.843
_refine_diff_density_min -0.400
_refine_diff_density_rms 0.066
_refine_ls_abs_structure_details 'Flack H D (1983), Acta Cryst. A39, 876-881'
_refine_ls_abs_structure_Flack -0.013(8)
_refine_ls_extinction_method none
_refine_ls_goodness_of_fit_ref 0.993
_refine_ls_hydrogen_treatment mixed
_refine_ls_matrix_type full
_refine_ls_number_parameters 1036
_refine_ls_number_reflns 22167
_refine_ls_number_restraints 39
_refine_ls_restrained_S_all 0.993
_refine_ls_R_factor_all 0.0817
_refine_ls_R_factor_gt 0.0411
_refine_ls_shift/su_max 0.002
_refine_ls_shift/su_mean 0.000
_refine_ls_structure_factor_coef Fsqd
_refine_ls_weighting_details 'calc w=1/[\s^2^(Fo^2^)+(0.0496P)^2^+0.0000P] where P=(Fo^2^+2Fc^2^)/3'
_refine_ls_weighting_scheme calc
_refine_ls_wR_factor_gt 0.0818
_refine_ls_wR_factor_ref 0.0937
_reflns_number_gt 15502
_reflns_number_total 22167
_reflns_threshold_expression >2sigma(I)
_cod_data_source_file b707937k.txt
_cod_data_source_block I
_cod_depositor_comments
;
The following automatic conversions were performed:
'_symmetry_cell_setting' value 'Orthorhombic' changed to 'orthorhombic'
according to '/home/saulius/struct/CIF-dictionaries/cif_core.dic'
dictionary named 'cif_core.dic' version 2.4.1 from 2010-06-29.

Automatic conversion script
Id: cif_fix_enum 1527 2010-12-29 10:47:43Z saulius 
;
_cod_database_code 7003030

loop_
_symmetry_equiv_pos_as_xyz
x,y,z
1/2-x,-y,1/2+z
1/2+x,1/2-y,-z
-x,1/2+y,1/2-z

loop_
_atom_site_aniso_label
_atom_site_aniso_U_11
_atom_site_aniso_U_22
_atom_site_aniso_U_33
_atom_site_aniso_U_23
_atom_site_aniso_U_13
_atom_site_aniso_U_12
Fe1 0.0200(2) 0.0218(2) 0.0240(2) 0.0012(1) 0.0007(1) 0.0002(1)
N1 0.0214(10) 0.0248(11) 0.0248(10) 0.0023(9) 0.0001(8) -0.0033(9)
N2 0.0235(11) 0.0212(10) 0.0250(11) 0.0026(8) 0.0022(8) -0.0013(9)
N3 0.0244(11) 0.0256(11) 0.0257(11) -0.0001(9) 0.0019(9) 0.0000(9)
N4 0.0236(10) 0.0244(11) 0.0241(10) 0.0013(9) 0.0029(8) 0.0016(9)
N5 0.0236(11) 0.0266(11) 0.0276(11) 0.0032(9) 0.0021(9) 0.0026(9)
N6 0.0226(11) 0.0278(12) 0.0278(11) -0.0005(9) 0.0019(9) 0.0003(9)
C1 0.0292(14) 0.0316(14) 0.0289(14) 0.0078(11) 0.0025(11) -0.0007(11)
C2 0.0355(16) 0.0421(17) 0.0296(14) 0.0077(12) 0.0071(12) -0.0014(12)
C3 0.0298(15) 0.0512(18) 0.0384(16) 0.0081(14) 0.0156(13) 0.0035(13)
C4 0.0254(14) 0.0395(16) 0.0441(16) 0.0082(13) 0.0074(12) 0.0055(12)
C5 0.0230(13) 0.0240(13) 0.0286(13) 0.0031(10) 0.0004(10) 0.0003(10)
C6 0.0248(13) 0.0237(12) 0.0271(13) 0.0008(10) 0.0024(10) 0.0006(10)
C7 0.0269(14) 0.0344(14) 0.0341(14) 0.0044(11) 0.0004(11) 0.0073(12)
C8 0.0395(16) 0.0368(16) 0.0331(14) 0.0076(12) -0.0031(12) 0.0095(12)
C9 0.0414(17) 0.0335(15) 0.0295(14) 0.0099(12) 0.0031(12) 0.0026(13)
C10 0.0301(14) 0.0322(14) 0.0309(14) 0.0052(11) 0.0053(11) -0.0022(11)
C11 0.0302(14) 0.0379(15) 0.0286(14) -0.0049(12) 0.0046(11) -0.0028(12)
C12 0.0399(17) 0.0340(15) 0.0354(15) -0.0085(12) 0.0009(13) -0.0038(13)
C13 0.0337(15) 0.0311(15) 0.0432(16) -0.0064(12) -0.0082(13) -0.0020(12)
C14 0.0274(15) 0.0324(15) 0.0437(16) -0.0025(13) -0.0004(12) -0.0058(12)
C15 0.0211(13) 0.0245(12) 0.0323(13) 0.0035(11) 0.0008(10) 0.0009(10)
C16 0.0246(13) 0.0288(14) 0.0297(14) 0.0031(11) 0.0023(11) 0.0025(11)
C17 0.0275(14) 0.0389(16) 0.0467(17) -0.0001(13) 0.0094(13) -0.0025(12)
C18 0.0364(17) 0.0498(18) 0.0424(17) -0.0012(14) 0.0204(14) 0.0025(14)
C19 0.0392(16) 0.0413(17) 0.0343(15) -0.0035(13) 0.0084(13) 0.0072(13)
C20 0.0287(14) 0.0322(14) 0.0331(15) -0.0039(11) -0.0007(11) 0.0054(12)
C21 0.0294(14) 0.0376(16) 0.0373(16) 0.0054(13) -0.0028(12) 0.0005(12)
C22 0.0316(15) 0.0469(19) 0.0381(16) 0.0109(14) -0.0049(12) 0.0071(13)
C23 0.0497(19) 0.0377(17) 0.0396(17) 0.0126(13) 0.0041(14) 0.0145(14)
C24 0.056(2) 0.0268(14) 0.0403(17) 0.0023(12) -0.0003(15) 0.0047(14)
C25 0.0325(14) 0.0245(13) 0.0298(13) 0.0012(11) 0.0024(11) 0.0048(11)
C26 0.0330(15) 0.0242(13) 0.0330(14) -0.0002(11) 0.0045(11) 0.0000(10)
C27 0.0500(19) 0.0268(15) 0.0441(17) -0.0026(12) 0.0012(14) -0.0026(13)
C28 0.0442(18) 0.0352(17) 0.0417(17) -0.0141(13) 0.0072(14) -0.0121(13)
C29 0.0335(15) 0.0458(18) 0.0327(15) -0.0099(13) -0.0024(12) -0.0055(13)
C30 0.0300(14) 0.0318(15) 0.0332(15) -0.0015(12) -0.0029(11) -0.0026(12)
Fe2 0.0230(2) 0.0228(2) 0.0216(2) -0.0008(1) -0.0013(1) 0.0005(2)
N7 0.0251(11) 0.0262(11) 0.0235(10) 0.0013(9) -0.0028(8) -0.0033(9)
N8 0.0300(12) 0.0229(10) 0.0217(10) 0.0007(8) 0.0002(9) 0.0025(9)
N9 0.0246(11) 0.0258(11) 0.0256(11) -0.0018(9) -0.0004(9) 0.0005(9)
N10 0.0278(11) 0.0294(11) 0.0261(10) -0.0019(9) -0.0053(9) 0.0043(10)
N11 0.0257(11) 0.0297(12) 0.0260(11) -0.0006(9) -0.0011(9) 0.0013(9)
N12 0.0253(11) 0.0276(11) 0.0263(12) 0.0001(9) -0.0007(9) -0.0003(9)
C31 0.0329(15) 0.0360(15) 0.0308(14) -0.0022(12) -0.0055(12) -0.0051(12)
C32 0.0461(18) 0.0411(17) 0.0347(16) 0.0003(13) -0.0156(13) -0.0107(14)
C33 0.0368(17) 0.0468(17) 0.0503(18) 0.0063(15) -0.0216(14) -0.0070(14)
C34 0.0281(15) 0.0386(16) 0.0541(19) 0.0016(14) -0.0096(13) -0.0027(12)
C35 0.0233(13) 0.0265(13) 0.0322(14) 0.0043(11) -0.0013(11) -0.0026(10)
C36 0.0274(14) 0.0257(13) 0.0293(13) 0.0038(11) 0.0045(11) 0.0019(10)
C37 0.0339(16) 0.0377(16) 0.0414(16) 0.0039(13) 0.0085(13) 0.0065(13)
C38 0.0486(19) 0.0421(18) 0.0434(18) -0.0013(14) 0.0161(15) 0.0119(14)
C39 0.065(2) 0.0364(17) 0.0299(15) -0.0074(13) 0.0074(15) 0.0067(15)
C40 0.0405(16) 0.0324(15) 0.0289(14) -0.0054(12) -0.0010(12) 0.0045(12)
C41 0.0318(15) 0.0316(14) 0.0310(14) 0.0044(11) -0.0034(11) 0.0018(11)
C42 0.0447(18) 0.0355(15) 0.0312(14) 0.0085(12) 0.0026(13) -0.0027(13)
C43 0.0456(18) 0.0346(16) 0.0417(16) 0.0029(13) 0.0123(13) -0.0101(13)
C44 0.0327(15) 0.0403(16) 0.0427(16) -0.0077(13) 0.0039(13) -0.0078(13)
C45 0.0242(13) 0.0278(13) 0.0307(14) -0.0063(11) 0.0012(10) -0.0030(11)
C46 0.0229(13) 0.0357(15) 0.0297(14) -0.0061(11) -0.0010(10) 0.0036(11)
C47 0.0299(16) 0.0462(18) 0.0461(17) -0.0044(14) -0.0104(13) -0.0025(13)
C48 0.0431(18) 0.056(2) 0.0423(17) -0.0102(15) -0.0218(14) 0.0096(16)
C49 0.0513(19) 0.0419(17) 0.0328(15) -0.0033(12) -0.0156(14) 0.0103(15)
C50 0.0398(16) 0.0350(15) 0.0299(14) 0.0019(12) -0.0074(12) 0.0078(13)
C51 0.0339(15) 0.0346(15) 0.0305(14) -0.0010(12) 0.0060(12) 0.0020(12)
C52 0.0445(18) 0.0467(19) 0.0339(16) -0.0080(13) 0.0101(13) 0.0037(14)
C53 0.0468(18) 0.0384(18) 0.0474(18) -0.0134(14) 0.0099(15) 0.0109(14)
C54 0.0481(18) 0.0269(14) 0.0434(17) -0.0037(13) 0.0009(14) 0.0048(13)
C55 0.0291(14) 0.0254(13) 0.0327(14) -0.0012(11) -0.0051(11) 0.0015(11)
C56 0.0281(14) 0.0283(13) 0.0281(13) 0.0007(11) -0.0037(11) -0.0006(10)
C57 0.0465(17) 0.0270(14) 0.0373(16) 0.0026(12) -0.0032(14) -0.0050(13)
C58 0.0471(18) 0.0338(16) 0.0353(16) 0.0088(12) -0.0032(14) -0.0081(13)
C59 0.0324(15) 0.0411(17) 0.0343(15) 0.0043(13) 0.0042(12) -0.0023(13)
C60 0.0362(16) 0.0364(16) 0.0277(14) 0.0031(12) 0.0042(12) 0.0058(12)
Nb1 0.0244(1) 0.0341(1) 0.0278(1) 0.0016(1) -0.0042(1) 0.0050(1)
O1 0.0429(12) 0.0349(10) 0.0477(11) 0.0024(9) -0.0079(10) 0.0009(8)
O2 0.0220(9) 0.0505(12) 0.0295(10) 0.0015(8) -0.0008(8) 0.0059(8)
O3 0.0241(9) 0.0507(12) 0.0307(10) -0.0012(9) -0.0035(8) 0.0096(9)
O4 0.0283(10) 0.0547(12) 0.0301(10) 0.0040(10) -0.0057(8) 0.0010(9)
O5 0.0229(9) 0.0515(12) 0.0341(10) -0.0018(9) 0.0005(8) 0.0060(9)
O6 0.0327(10) 0.0650(14) 0.0251(9) 0.0096(9) -0.0040(8) 0.0112(9)
O7 0.0267(10) 0.0559(13) 0.0271(10) 0.0016(9) -0.0036(7) 0.0095(9)
O8 0.0391(12) 0.0782(17) 0.0292(11) -0.0040(11) -0.0005(9) -0.0035(11)
O9 0.0388(12) 0.0549(13) 0.0408(12) -0.0026(10) 0.0034(9) 0.0126(10)
O10 0.0279(9) 0.0403(11) 0.0339(10) 0.0034(9) -0.0071(8) 0.0072(9)
O11 0.0363(11) 0.0334(10) 0.0380(10) 0.0030(9) -0.0091(9) 0.0019(8)
O12 0.0305(11) 0.0800(17) 0.0470(13) 0.0137(12) -0.0120(10) -0.0076(11)
O13 0.0642(16) 0.0565(14) 0.0522(14) 0.0121(11) -0.0187(12) -0.0210(12)
C61 0.0226(11) 0.0270(14) 0.0303(14) -0.0024(10) -0.0023(10) 0.0004(10)
C62 0.0226(12) 0.0263(13) 0.0340(14) -0.0059(12) -0.0029(11) -0.0011(11)
C63 0.0288(14) 0.0418(16) 0.0321(14) 0.0004(13) -0.0020(11) -0.0059(13)
C64 0.0286(14) 0.0350(15) 0.0347(15) 0.0013(12) -0.0006(11) -0.0031(11)
C65 0.0303(15) 0.0512(18) 0.0239(13) 0.0039(12) -0.0002(11) 0.0009(13)
C66 0.0421(17) 0.0457(17) 0.0215(13) 0.0007(12) -0.0044(12) -0.0057(14)
O14 0.0541(15) 0.0457(13) 0.0674(17) -0.0004(12) -0.0014(12) 0.0139(11)
O15 0.0599(16) 0.0534(15) 0.0779(18) 0.0133(15) -0.0066(15) 0.0002(12)
O16 0.0623(19) 0.0655(19) 0.170(4) -0.0121(19) 0.030(2) 0.0054(16)
O17 0.0523(15) 0.0511(14) 0.0813(19) -0.0009(13) 0.0036(14) 0.0101(11)
O18 0.0465(13) 0.0524(13) 0.0611(14) -0.0096(13) -0.0092(12) -0.0005(11)
O19 0.0433(14) 0.0490(14) 0.0839(19) 0.0057(13) -0.0149(13) -0.0015(11)
O20 0.0677(17) 0.0449(14) 0.084(2) -0.0148(13) -0.0140(15) 0.0058(13)
O21 0.072(2) 0.125(3) 0.126(3) -0.072(2) -0.015(2) 0.022(2)
O22 0.0404(14) 0.0700(19) 0.129(3) 0.0322(17) -0.0001(16) -0.0047(13)
O23 0.0429(14) 0.0653(16) 0.097(2) 0.0211(16) -0.0083(13) 0.0115(12)
O24 0.089(2) 0.086(2) 0.084(2) -0.0220(18) -0.0159(17) -0.0004(17)
O25 0.0483(13) 0.0690(16) 0.0408(12) -0.0089(12) 0.0060(10) -0.0125(12)
Cl1 0.0611(5) 0.0478(4) 0.0466(4) 0.0006(3) 0.0041(4) 0.0066(4)

loop_
_atom_site_label
_atom_site_type_symbol
_atom_site_thermal_displace_type
_atom_site_fract_x
_atom_site_fract_y
_atom_site_fract_z
_atom_site_occupancy
_atom_site_U_iso_or_equiv
_atom_site_calc_flag
_atom_site_refinement_flags
Fe1 Fe Uani 0.36326(2) 0.32896(1) 0.00031(1) 1.000 0.0219(1) . .
N1 N Uani 0.25998(13) 0.33413(10) 0.05479(9) 1.000 0.0237(6) . .
N2 N Uani 0.29379(14) 0.39284(9) -0.04259(9) 1.000 0.0232(6) . .
N3 N Uani 0.43444(14) 0.38990(10) 0.04498(9) 1.000 0.0252(6) . .
N4 N Uani 0.46654(13) 0.33399(9) -0.05389(9) 1.000 0.0240(6) . .
N5 N Uani 0.41622(14) 0.25815(9) 0.04352(9) 1.000 0.0259(6) . .
N6 N Uani 0.30409(14) 0.26201(10) -0.04415(9) 1.000 0.0261(7) . .
C1 C Uani 0.24986(18) 0.30568(13) 0.10813(11) 1.000 0.0299(8) . .
C2 C Uani 0.17676(18) 0.31410(13) 0.14413(12) 1.000 0.0357(9) . .
C3 C Uani 0.10879(19) 0.35168(14) 0.12553(13) 1.000 0.0398(9) . .
C4 C Uani 0.11677(18) 0.38086(13) 0.07047(13) 1.000 0.0363(9) . .
C5 C Uani 0.19302(17) 0.37192(11) 0.03680(11) 1.000 0.0252(8) . .
C6 C Uani 0.21150(17) 0.40375(11) -0.02017(11) 1.000 0.0252(7) . .
C7 C Uani 0.15044(18) 0.44157(12) -0.04916(11) 1.000 0.0318(8) . .
C8 C Uani 0.1736(2) 0.46859(13) -0.10262(12) 1.000 0.0365(9) . .
C9 C Uani 0.25724(19) 0.45835(13) -0.12539(12) 1.000 0.0348(9) . .
C10 C Uani 0.31570(18) 0.42003(12) -0.09469(11) 1.000 0.0311(8) . .
C11 C Uani 0.41491(18) 0.41582(12) 0.09799(11) 1.000 0.0322(8) . .
C12 C Uani 0.4732(2) 0.45367(13) 0.12845(13) 1.000 0.0364(9) . .
C13 C Uani 0.55485(19) 0.46654(13) 0.10452(13) 1.000 0.0360(9) . .
C14 C Uani 0.57588(18) 0.44232(13) 0.04852(13) 1.000 0.0345(9) . .
C15 C Uani 0.51484(16) 0.40395(11) 0.02061(11) 1.000 0.0260(7) . .
C16 C Uani 0.53192(17) 0.37299(12) -0.03722(11) 1.000 0.0277(8) . .
C17 C Uani 0.60816(19) 0.38289(13) -0.07171(13) 1.000 0.0377(9) . .
C18 C Uani 0.6163(2) 0.35164(14) -0.12565(13) 1.000 0.0429(10) . .
C19 C Uani 0.5487(2) 0.31184(13) -0.14330(13) 1.000 0.0383(9) . .
C20 C Uani 0.47670(18) 0.30328(13) -0.10640(12) 1.000 0.0313(8) . .
C21 C Uani 0.47722(18) 0.25921(13) 0.08762(12) 1.000 0.0348(9) . .
C22 C Uani 0.50455(19) 0.20653(14) 0.11792(13) 1.000 0.0389(10) . .
C23 C Uani 0.4687(2) 0.15084(14) 0.10239(13) 1.000 0.0423(10) . .
C24 C Uani 0.4070(2) 0.14825(13) 0.05669(13) 1.000 0.0410(10) . .
C25 C Uani 0.38264(18) 0.20240(12) 0.02739(11) 1.000 0.0289(8) . .
C26 C Uani 0.32002(18) 0.20456(12) -0.02274(12) 1.000 0.0301(8) . .
C27 C Uani 0.2830(2) 0.15283(13) -0.04961(13) 1.000 0.0403(10) . .
C28 C Uani 0.2314(2) 0.15850(13) -0.09961(13) 1.000 0.0404(10) . .
C29 C Uani 0.21556(19) 0.21656(14) -0.12204(13) 1.000 0.0373(9) . .
C30 C Uani 0.25123(18) 0.26724(13) -0.09268(12) 1.000 0.0317(8) . .
Fe2 Fe Uani 0.36176(2) 0.67205(2) 0.02636(1) 1.000 0.0225(1) . .
N7 N Uani 0.46842(13) 0.66666(10) 0.07786(9) 1.000 0.0249(6) . .
N8 N Uani 0.43131(14) 0.61212(9) -0.02115(9) 1.000 0.0249(6) . .
N9 N Uani 0.29621(14) 0.60714(10) 0.06908(9) 1.000 0.0253(6) . .
N10 N Uani 0.25734(14) 0.66696(10) -0.02678(9) 1.000 0.0278(6) . .
N11 N Uani 0.30434(14) 0.73864(10) 0.07298(9) 1.000 0.0271(7) . .
N12 N Uani 0.41323(15) 0.74317(10) -0.01621(9) 1.000 0.0264(7) . .
C31 C Uani 0.47955(18) 0.69374(13) 0.13146(12) 1.000 0.0332(8) . .
C32 C Uani 0.5556(2) 0.68427(13) 0.16542(13) 1.000 0.0406(10) . .
C33 C Uani 0.6229(2) 0.64830(14) 0.14381(14) 1.000 0.0446(10) . .
C34 C Uani 0.61348(19) 0.62124(14) 0.08810(14) 1.000 0.0403(10) . .
C35 C Uani 0.53510(17) 0.63117(12) 0.05669(11) 1.000 0.0273(8) . .
C36 C Uani 0.51541(17) 0.60221(11) -0.00155(12) 1.000 0.0275(8) . .
C37 C Uani 0.5767(2) 0.56768(13) -0.03410(13) 1.000 0.0377(9) . .
C38 C Uani 0.5510(2) 0.54253(14) -0.08787(14) 1.000 0.0447(11) . .
C39 C Uani 0.4651(2) 0.55038(14) -0.10718(13) 1.000 0.0438(10) . .
C40 C Uani 0.4064(2) 0.58543(12) -0.07325(12) 1.000 0.0339(9) . .
C41 C Uani 0.31993(18) 0.57899(12) 0.12054(11) 1.000 0.0315(8) . .
C42 C Uani 0.2649(2) 0.53765(13) 0.15007(13) 1.000 0.0371(9) . .
C43 C Uani 0.1838(2) 0.52289(13) 0.12535(13) 1.000 0.0406(10) . .
C44 C Uani 0.1590(2) 0.54977(13) 0.07255(13) 1.000 0.0386(9) . .
C45 C Uani 0.21556(17) 0.59232(12) 0.04494(11) 1.000 0.0276(8) . .
C46 C Uani 0.19457(17) 0.62573(12) -0.01022(11) 1.000 0.0294(8) . .
C47 C Uani 0.11845(19) 0.61558(14) -0.04498(13) 1.000 0.0407(10) . .
C48 C Uani 0.1076(2) 0.64741(15) -0.09752(14) 1.000 0.0471(11) . .
C49 C Uani 0.1711(2) 0.68894(14) -0.11433(13) 1.000 0.0420(10) . .
C50 C Uani 0.2447(2) 0.69842(13) -0.07847(12) 1.000 0.0349(9) . .
C51 C Uani 0.24850(18) 0.73274(13) 0.12033(12) 1.000 0.0330(8) . .
C52 C Uani 0.2130(2) 0.78257(14) 0.15019(13) 1.000 0.0417(10) . .
C53 C Uani 0.2331(2) 0.84145(14) 0.13085(14) 1.000 0.0442(10) . .
C54 C Uani 0.2893(2) 0.84846(13) 0.08280(13) 1.000 0.0395(9) . .
C55 C Uani 0.32429(17) 0.79666(12) 0.05456(12) 1.000 0.0291(8) . .
C56 C Uani 0.38511(17) 0.79868(12) 0.00333(12) 1.000 0.0282(8) . .
C57 C Uani 0.4102(2) 0.85310(13) -0.02482(13) 1.000 0.0369(9) . .
C58 C Uani 0.4666(2) 0.85025(14) -0.07400(13) 1.000 0.0387(10) . .
C59 C Uani 0.49553(19) 0.79413(13) -0.09364(13) 1.000 0.0359(9) . .
C60 C Uani 0.46903(19) 0.74189(13) -0.06369(12) 1.000 0.0334(9) . .
Nb1 Nb Uani 0.84019(1) 0.48731(1) 0.20338(1) 1.000 0.0288(1) . .
O1 O Uani 0.82279(13) 0.40922(8) 0.20630(9) 1.000 0.0418(6) . .
O2 O Uani 0.77325(11) 0.50359(9) 0.12168(8) 1.000 0.0340(6) . .
O3 O Uani 0.93795(11) 0.48106(10) 0.13122(8) 1.000 0.0352(6) . .
O4 O Uani 0.77947(12) 0.51394(10) 0.02235(8) 1.000 0.0377(6) . .
O5 O Uani 0.96375(11) 0.49054(10) 0.03329(8) 1.000 0.0362(6) . .
O6 O Uani 0.82489(12) 0.49678(9) 0.29774(8) 1.000 0.0409(6) . .
O7 O Uani 0.71288(12) 0.52486(9) 0.21970(8) 1.000 0.0366(6) . .
O8 O Uani 0.73900(14) 0.52566(11) 0.37387(9) 1.000 0.0488(8) . .
O9 O Uani 0.62299(14) 0.57234(10) 0.28464(9) 1.000 0.0448(7) . .
O10 O Uani 0.96858(12) 0.48304(9) 0.24172(8) 1.000 0.0340(6) . .
O11 O Uani 0.88960(12) 0.58322(8) 0.20506(9) 1.000 0.0359(6) . .
O12 O Uani 1.09189(14) 0.53415(11) 0.26676(10) 1.000 0.0525(8) . .
O13 O Uani 1.01179(16) 0.63974(11) 0.22034(10) 1.000 0.0576(8) . .
C61 C Uani 0.81360(16) 0.50433(11) 0.07070(11) 1.000 0.0266(8) . .
C62 C Uani 0.91456(16) 0.49087(12) 0.07738(12) 1.000 0.0276(8) . .
C63 C Uani 0.75390(18) 0.52005(14) 0.32080(12) 1.000 0.0342(8) . .
C64 C Uani 0.68870(18) 0.54158(13) 0.27248(12) 1.000 0.0328(8) . .
C65 C Uani 1.01590(19) 0.53227(14) 0.24578(12) 1.000 0.0351(9) . .
C66 C Uani 0.9707(2) 0.59095(14) 0.22218(11) 1.000 0.0364(9) . .
O14 O Uani 0.91138(16) 0.29190(10) 0.21349(12) 1.000 0.0557(9) . .
O15 O Uani 1.05405(16) 0.30596(12) 0.29143(14) 1.000 0.0637(9) . .
O16 O Uani 1.1572(2) 0.40845(14) 0.27216(19) 1.000 0.0993(16) . .
O17 O Uani 0.82234(17) 0.71020(11) 0.19651(12) 1.000 0.0616(9) . .
O18 O Uani 0.69974(15) 0.69904(11) 0.29049(12) 1.000 0.0533(8) . .
O19 O Uani 0.44361(16) 0.57204(11) 0.24538(13) 1.000 0.0587(9) . .
O20 O Uani 0.40198(18) 0.30255(11) 0.22050(13) 1.000 0.0655(10) . .
O21 O Uani 0.5789(2) 0.29509(18) 0.24909(16) 1.000 0.1077(16) . .
O22 O Uani 0.65091(17) 0.18162(13) 0.24142(16) 1.000 0.0798(13) . .
O23 O Uani 0.82863(15) 0.17656(13) 0.22069(14) 1.000 0.0684(10) . .
O24 O Uani 0.5654(2) 0.41290(14) 0.30913(15) 1.000 0.0863(12) . .
O25 O Uani 0.56765(15) 0.48975(12) 0.41217(10) 1.000 0.0527(8) . .
Cl1 Cl Uani 0.36084(6) 0.43770(4) 0.26786(4) 1.000 0.0518(3) . .
H1 H Uiso 0.29460 0.27910 0.12100 1.000 0.0360 calc R
H2 H Uiso 0.17340 0.29440 0.18100 1.000 0.0430 calc R
H3 H Uiso 0.05840 0.35750 0.14920 1.000 0.0480 calc R
H4 H Uiso 0.07120 0.40610 0.05640 1.000 0.0440 calc R
H7 H Uiso 0.09440 0.44860 -0.03260 1.000 0.0380 calc R
H8 H Uiso 0.13310 0.49340 -0.12300 1.000 0.0440 calc R
H9 H Uiso 0.27470 0.47690 -0.16100 1.000 0.0420 calc R
H10 H Uiso 0.37210 0.41290 -0.11070 1.000 0.0370 calc R
H11 H Uiso 0.35940 0.40780 0.11490 1.000 0.0390 calc R
H12 H Uiso 0.45680 0.47040 0.16520 1.000 0.0440 calc R
H13 H Uiso 0.59560 0.49090 0.12510 1.000 0.0430 calc R
H14 H Uiso 0.63000 0.45170 0.03020 1.000 0.0410 calc R
H17 H Uiso 0.65250 0.40980 -0.05890 1.000 0.0450 calc R
H18 H Uiso 0.66640 0.35730 -0.14960 1.000 0.0510 calc R
H19 H Uiso 0.55230 0.29120 -0.17970 1.000 0.0460 calc R
H20 H Uiso 0.43290 0.27530 -0.11780 1.000 0.0380 calc R
H21 H Uiso 0.50220 0.29680 0.09840 1.000 0.0420 calc R
H22 H Uiso 0.54670 0.20910 0.14840 1.000 0.0470 calc R
H23 H Uiso 0.48570 0.11520 0.12240 1.000 0.0510 calc R
H24 H Uiso 0.38200 0.11080 0.04550 1.000 0.0490 calc R
H27 H Uiso 0.29360 0.11400 -0.03340 1.000 0.0480 calc R
H28 H Uiso 0.20740 0.12390 -0.11810 1.000 0.0480 calc R
H29 H Uiso 0.18140 0.22180 -0.15640 1.000 0.0450 calc R
H30 H Uiso 0.23810 0.30640 -0.10710 1.000 0.0380 calc R
H31 H Uiso 0.43500 0.71950 0.14610 1.000 0.0400 calc R
H32 H Uiso 0.56070 0.70240 0.20300 1.000 0.0490 calc R
H33 H Uiso 0.67450 0.64200 0.16620 1.000 0.0540 calc R
H34 H Uiso 0.65870 0.59700 0.07210 1.000 0.0480 calc R
H37 H Uiso 0.63430 0.56170 -0.01970 1.000 0.0450 calc R
H38 H Uiso 0.59160 0.52040 -0.11090 1.000 0.0540 calc R
H39 H Uiso 0.44620 0.53240 -0.14280 1.000 0.0520 calc R
H40 H Uiso 0.34810 0.59070 -0.08670 1.000 0.0410 calc R
H41 H Uiso 0.37560 0.58770 0.13690 1.000 0.0380 calc R
H42 H Uiso 0.28270 0.52010 0.18610 1.000 0.0450 calc R
H43 H Uiso 0.14610 0.49500 0.14430 1.000 0.0490 calc R
H44 H Uiso 0.10460 0.53970 0.05510 1.000 0.0460 calc R
H47 H Uiso 0.07540 0.58740 -0.03260 1.000 0.0490 calc R
H48 H Uiso 0.05760 0.64070 -0.12130 1.000 0.0560 calc R
H49 H Uiso 0.16480 0.71080 -0.14990 1.000 0.0500 calc R
H50 H Uiso 0.28710 0.72730 -0.09010 1.000 0.0420 calc R
H51 H Uiso 0.23350 0.69330 0.13320 1.000 0.0400 calc R
H52 H Uiso 0.17600 0.77660 0.18310 1.000 0.0500 calc R
H53 H Uiso 0.20890 0.87560 0.15000 1.000 0.0530 calc R
H54 H Uiso 0.30390 0.88770 0.06920 1.000 0.0470 calc R
H57 H Uiso 0.38940 0.89090 -0.01090 1.000 0.0440 calc R
H58 H Uiso 0.48450 0.88610 -0.09330 1.000 0.0470 calc R
H59 H Uiso 0.53270 0.79130 -0.12690 1.000 0.0430 calc R
H60 H Uiso 0.49050 0.70400 -0.07670 1.000 0.0400 calc R
H141 H Uiso 0.8884(19) 0.3253(8) 0.2039(16) 1.000 0.0670 . .
H142 H Uiso 0.9577(15) 0.3003(14) 0.2320(15) 1.000 0.0670 . .
H151 H Uiso 1.0850(19) 0.2742(8) 0.2940(19) 1.000 0.0760 . .
H152 H Uiso 1.0883(18) 0.3355(9) 0.2959(19) 1.000 0.0760 . .
H161 H Uiso 1.123(2) 0.432(2) 0.2533(19) 1.000 0.1190 . .
H162 H Uiso 1.2052(17) 0.408(2) 0.2532(19) 1.000 0.1190 . .
H171 H Uiso 0.846(2) 0.6756(9) 0.1946(15) 1.000 0.0740 . .
H172 H Uiso 0.798(2) 0.7110(15) 0.2300(9) 1.000 0.0740 . .
H181 H Uiso 0.6657(17) 0.6684(8) 0.2908(17) 1.000 0.0640 . .
H182 H Uiso 0.6658(17) 0.7293(8) 0.2857(16) 1.000 0.0640 . .
H191 H Uiso 0.4970(9) 0.5726(15) 0.2550(16) 1.000 0.0700 . .
H192 H Uiso 0.4226(19) 0.5397(11) 0.2596(16) 1.000 0.0700 . .
H201 H Uiso 0.384(2) 0.3336(12) 0.2390(15) 1.000 0.0790 . .
H202 H Uiso 0.4542(11) 0.2976(16) 0.2320(17) 1.000 0.0790 . .
H211 H Uiso 0.593(4) 0.2608(8) 0.2638(12) 1.000 0.1290 . .
H212 H Uiso 0.5730(18) 0.3189(7) 0.2775(9) 1.000 0.1290 . .
H221 H Uiso 0.630(2) 0.1569(17) 0.2169(17) 1.000 0.0960 . .
H222 H Uiso 0.7056(8) 0.1746(19) 0.2416(18) 1.000 0.0960 . .
H231 H Uiso 0.857(2) 0.2096(9) 0.2155(19) 1.000 0.0820 . .
H232 H Uiso 0.8643(19) 0.1526(12) 0.2365(17) 1.000 0.0820 . .
H241 H Uiso 0.523(2) 0.4394(16) 0.3006(19) 1.000 0.1030 . .
H242 H Uiso 0.589(3) 0.4305(18) 0.3394(14) 1.000 0.1030 . .
H251 H Uiso 0.560(2) 0.4919(16) 0.4489(5) 1.000 0.0630 . .
H252 H Uiso 0.6141(15) 0.5097(14) 0.4053(12) 1.000 0.0630 . .

loop_
_atom_type_symbol
_atom_type_description
_atom_type_scat_dispersion_real
_atom_type_scat_dispersion_imag
_atom_type_scat_source
O O 0.0106 0.0060 'International Tables Vol C Tables 4.2.6.8 and 6.1.1.4'
Nb Nb -2.0727 0.6215 'International Tables Vol C Tables 4.2.6.8 and 6.1.1.4'
N N 0.0061 0.0033 'International Tables Vol C Tables 4.2.6.8 and 6.1.1.4'
Fe Fe 0.3463 0.8444 'International Tables Vol C Tables 4.2.6.8 and 6.1.1.4'
Cl Cl 0.1484 0.1585 'International Tables Vol C Tables 4.2.6.8 and 6.1.1.4'
H H 0.0000 0.0000 'International Tables Vol C Tables 4.2.6.8 and 6.1.1.4'
C C 0.0033 0.0016 'International Tables Vol C Tables 4.2.6.8 and 6.1.1.4'

loop_
_geom_angle_atom_site_label_1
_geom_angle_atom_site_label_2
_geom_angle_atom_site_label_3
_geom_angle
_geom_angle_site_symmetry_1
_geom_angle_site_symmetry_2
_geom_angle_site_symmetry_3
_geom_angle_publ_flag
O2 Nb1 O10 142.35(7) . . . no
O2 Nb1 O11 90.91(7) . . . no
O3 Nb1 O6 144.03(7) . . . no
O3 Nb1 O7 139.43(7) . . . no
O3 Nb1 O10 71.68(7) . . . no
O3 Nb1 O11 81.17(8) . . . no
O6 Nb1 O7 72.17(7) . . . no
O6 Nb1 O10 72.54(7) . . . no
O6 Nb1 O11 85.89(7) . . . no
O7 Nb1 O10 140.61(7) . . . no
O7 Nb1 O11 86.30(7) . . . no
O10 Nb1 O11 74.27(7) . . . no
O1 Nb1 O6 92.37(9) . . . no
O1 Nb1 O7 103.79(8) . . . no
O1 Nb1 O10 94.57(8) . . . no
O1 Nb1 O11 168.72(8) . . . no
O2 Nb1 O3 71.94(6) . . . no
O2 Nb1 O6 142.01(7) . . . no
O2 Nb1 O7 69.84(7) . . . no
O1 Nb1 O3 93.93(9) . . . no
O1 Nb1 O2 97.24(9) . . . no
N1 Fe1 N3 94.19(9) . . . no
N1 Fe1 N4 173.55(9) . . . no
N1 Fe1 N6 90.04(9) . . . no
N2 Fe1 N3 93.40(9) . . . no
N1 Fe1 N5 93.28(9) . . . no
N1 Fe1 N2 81.21(9) . . . no
N4 Fe1 N5 91.64(8) . . . no
N4 Fe1 N6 94.81(8) . . . no
N5 Fe1 N6 81.59(9) . . . no
N3 Fe1 N6 173.54(9) . . . no
N2 Fe1 N5 171.62(9) . . . no
N2 Fe1 N6 92.07(9) . . . no
N2 Fe1 N4 94.35(8) . . . no
N3 Fe1 N5 93.29(9) . . . no
N3 Fe1 N4 81.34(8) . . . no
N7 Fe2 N8 81.24(9) . . . no
N11 Fe2 N12 81.48(9) . . . no
N8 Fe2 N10 93.30(9) . . . no
N8 Fe2 N11 173.24(9) . . . no
N7 Fe2 N9 94.50(9) . . . no
N7 Fe2 N10 173.23(9) . . . no
N7 Fe2 N11 95.04(9) . . . no
N7 Fe2 N12 90.66(9) . . . no
N8 Fe2 N9 93.00(9) . . . no
N10 Fe2 N12 93.64(9) . . . no
N9 Fe2 N10 81.72(9) . . . no
N9 Fe2 N11 92.92(9) . . . no
N8 Fe2 N12 92.88(9) . . . no
N10 Fe2 N11 90.78(9) . . . no
N9 Fe2 N12 172.71(9) . . . no
Nb1 O2 C61 122.91(15) . . . no
Nb1 O3 C62 120.29(15) . . . no
Nb1 O6 C63 121.59(17) . . . no
Nb1 O7 C64 121.54(17) . . . no
Nb1 O10 C65 119.68(17) . . . no
Nb1 O11 C66 116.41(17) . . . no
H141 O14 H142 107(3) . . . no
H151 O15 H152 107(2) . . . no
Fe1 N1 C5 115.55(16) . . . no
Fe1 N1 C1 127.36(17) . . . no
C1 N1 C5 117.1(2) . . . no
Fe1 N2 C6 114.97(16) . . . no
Fe1 N2 C10 126.70(17) . . . no
C6 N2 C10 117.8(2) . . . no
Fe1 N3 C15 115.32(16) . . . no
Fe1 N3 C11 127.60(18) . . . no
C11 N3 C15 117.0(2) . . . no
Fe1 N4 C16 115.85(16) . . . no
Fe1 N4 C20 126.35(17) . . . no
C16 N4 C20 117.8(2) . . . no
Fe1 N5 C25 114.42(16) . . . no
Fe1 N5 C21 128.05(18) . . . no
C21 N5 C25 117.5(2) . . . no
Fe1 N6 C26 114.89(17) . . . no
C26 N6 C30 117.7(2) . . . no
Fe1 N6 C30 127.43(18) . . . no
H161 O16 H162 106(4) . . . no
Fe2 N7 C31 126.47(17) . . . no
C31 N7 C35 118.1(2) . . . no
Fe2 N7 C35 115.42(16) . . . no
Fe2 N8 C40 126.80(18) . . . no
C36 N8 C40 117.9(2) . . . no
Fe2 N8 C36 114.96(16) . . . no
C41 N9 C45 117.7(2) . . . no
Fe2 N9 C45 114.84(16) . . . no
Fe2 N9 C41 127.39(18) . . . no
C46 N10 C50 118.1(2) . . . no
Fe2 N10 C50 126.69(18) . . . no
Fe2 N10 C46 115.18(16) . . . no
Fe2 N11 C55 114.98(17) . . . no
C51 N11 C55 117.4(2) . . . no
Fe2 N11 C51 127.63(18) . . . no
Fe2 N12 C56 114.92(17) . . . no
C56 N12 C60 117.8(2) . . . no
Fe2 N12 C60 127.24(18) . . . no
H171 O17 H172 105(3) . . . no
H181 O18 H182 105(2) . . . no
H191 O19 H192 106(3) . . . no
H201 O20 H202 105(3) . . . no
N1 C1 C2 123.1(2) . . . no
C1 C2 C3 119.7(3) . . . no
C2 C3 C4 118.5(3) . . . no
C3 C4 C5 119.3(3) . . . no
N1 C5 C6 113.6(2) . . . no
C4 C5 C6 124.0(2) . . . no
N1 C5 C4 122.3(2) . . . no
N2 C6 C5 114.2(2) . . . no
C5 C6 C7 123.8(2) . . . no
N2 C6 C7 122.1(2) . . . no
C6 C7 C8 119.4(2) . . . no
C7 C8 C9 119.0(3) . . . no
C8 C9 C10 119.3(3) . . . no
N2 C10 C9 122.4(2) . . . no
N3 C11 C12 123.2(2) . . . no
C11 C12 C13 119.8(3) . . . no
C12 C13 C14 118.5(3) . . . no
C13 C14 C15 118.8(2) . . . no
C14 C15 C16 123.6(2) . . . no
N3 C15 C16 113.7(2) . . . no
N3 C15 C14 122.7(2) . . . no
N4 C16 C17 122.6(2) . . . no
N4 C16 C15 113.7(2) . . . no
C15 C16 C17 123.7(2) . . . no
C16 C17 C18 118.5(3) . . . no
C17 C18 C19 119.1(3) . . . no
C18 C19 C20 119.2(3) . . . no
N4 C20 C19 122.8(2) . . . no
N5 C21 C22 122.9(3) . . . no
C21 C22 C23 119.2(3) . . . no
C22 C23 C24 119.2(3) . . . no
C23 C24 C25 119.3(3) . . . no
C24 C25 C26 123.7(2) . . . no
N5 C25 C24 122.0(2) . . . no
N5 C25 C26 114.3(2) . . . no
N6 C26 C25 114.4(2) . . . no
C25 C26 C27 124.2(2) . . . no
N6 C26 C27 121.4(2) . . . no
C26 C27 C28 120.5(3) . . . no
C27 C28 C29 118.6(3) . . . no
C28 C29 C30 119.2(3) . . . no
N6 C30 C29 122.7(3) . . . no
N1 C1 H1 118.41 . . . no
C2 C1 H1 118.46 . . . no
C1 C2 H2 120.14 . . . no
C3 C2 H2 120.20 . . . no
C4 C3 H3 120.78 . . . no
C2 C3 H3 120.75 . . . no
C5 C4 H4 120.34 . . . no
C3 C4 H4 120.34 . . . no
C8 C7 H7 120.22 . . . no
C6 C7 H7 120.36 . . . no
C9 C8 H8 120.53 . . . no
C7 C8 H8 120.52 . . . no
C8 C9 H9 120.33 . . . no
C10 C9 H9 120.34 . . . no
C9 C10 H10 118.81 . . . no
N2 C10 H10 118.76 . . . no
N3 C11 H11 118.34 . . . no
C12 C11 H11 118.49 . . . no
C13 C12 H12 120.18 . . . no
C11 C12 H12 120.07 . . . no
C12 C13 H13 120.75 . . . no
C14 C13 H13 120.72 . . . no
C13 C14 H14 120.63 . . . no
C15 C14 H14 120.54 . . . no
C18 C17 H17 120.78 . . . no
C16 C17 H17 120.76 . . . no
C17 C18 H18 120.40 . . . no
C19 C18 H18 120.47 . . . no
C18 C19 H19 120.40 . . . no
C20 C19 H19 120.44 . . . no
C19 C20 H20 118.61 . . . no
N4 C20 H20 118.59 . . . no
C22 C21 H21 118.51 . . . no
N5 C21 H21 118.60 . . . no
H211 O21 H212 106(2) . . . no
C21 C22 H22 120.46 . . . no
C23 C22 H22 120.34 . . . no
C24 C23 H23 120.42 . . . no
C22 C23 H23 120.42 . . . no
C25 C24 H24 120.38 . . . no
C23 C24 H24 120.34 . . . no
C28 C27 H27 119.80 . . . no
C26 C27 H27 119.71 . . . no
C27 C28 H28 120.68 . . . no
C29 C28 H28 120.74 . . . no
C30 C29 H29 120.35 . . . no
C28 C29 H29 120.50 . . . no
N6 C30 H30 118.69 . . . no
C29 C30 H30 118.64 . . . no
N7 C31 C32 121.7(2) . . . no
C31 C32 C33 119.9(3) . . . no
C32 C33 C34 119.1(3) . . . no
C33 C34 C35 118.5(3) . . . no
C34 C35 C36 123.4(2) . . . no
N7 C35 C36 113.9(2) . . . no
N7 C35 C34 122.6(2) . . . no
N8 C36 C35 113.9(2) . . . no
N8 C36 C37 122.1(2) . . . no
C35 C36 C37 124.0(2) . . . no
C36 C37 C38 119.1(3) . . . no
C37 C38 C39 119.3(3) . . . no
C38 C39 C40 119.4(3) . . . no
N8 C40 C39 122.0(3) . . . no
N9 C41 C42 122.9(2) . . . no
C41 C42 C43 119.1(3) . . . no
C42 C43 C44 119.2(3) . . . no
C43 C44 C45 119.9(3) . . . no
C44 C45 C46 124.7(2) . . . no
N9 C45 C46 114.0(2) . . . no
N9 C45 C44 121.3(2) . . . no
N10 C46 C47 121.4(2) . . . no
C45 C46 C47 124.4(2) . . . no
N10 C46 C45 114.2(2) . . . no
C46 C47 C48 119.6(3) . . . no
C47 C48 C49 119.1(3) . . . no
C48 C49 C50 119.8(3) . . . no
N10 C50 C49 122.2(3) . . . no
N11 C51 C52 122.8(3) . . . no
C51 C52 C53 119.4(3) . . . no
C52 C53 C54 118.7(3) . . . no
C53 C54 C55 119.7(3) . . . no
C54 C55 C56 124.4(2) . . . no
N11 C55 C56 113.7(2) . . . no
N11 C55 C54 121.9(2) . . . no
C55 C56 C57 123.2(2) . . . no
N12 C56 C57 121.9(2) . . . no
N12 C56 C55 114.9(2) . . . no
C56 C57 C58 119.0(3) . . . no
C57 C58 C59 119.2(3) . . . no
C58 C59 C60 119.2(3) . . . no
N12 C60 C59 122.9(3) . . . no
H221 O22 H222 105(4) . . . no
N7 C31 H31 119.17 . . . no
C32 C31 H31 119.12 . . . no
C31 C32 H32 119.98 . . . no
C33 C32 H32 120.08 . . . no
C34 C33 H33 120.40 . . . no
C32 C33 H33 120.49 . . . no
C33 C34 H34 120.82 . . . no
C35 C34 H34 120.72 . . . no
C38 C37 H37 120.45 . . . no
C36 C37 H37 120.43 . . . no
C37 C38 H38 120.38 . . . no
C39 C38 H38 120.30 . . . no
C38 C39 H39 120.25 . . . no
C40 C39 H39 120.31 . . . no
C39 C40 H40 119.02 . . . no
N8 C40 H40 118.95 . . . no
N9 C41 H41 118.62 . . . no
C42 C41 H41 118.53 . . . no
C43 C42 H42 120.45 . . . no
C41 C42 H42 120.49 . . . no
C42 C43 H43 120.40 . . . no
C44 C43 H43 120.39 . . . no
C45 C44 H44 120.11 . . . no
C43 C44 H44 119.98 . . . no
C46 C47 H47 120.23 . . . no
C48 C47 H47 120.22 . . . no
C49 C48 H48 120.52 . . . no
C47 C48 H48 120.38 . . . no
C50 C49 H49 120.11 . . . no
C48 C49 H49 120.13 . . . no
C49 C50 H50 118.97 . . . no
N10 C50 H50 118.87 . . . no
C52 C51 H51 118.65 . . . no
N11 C51 H51 118.51 . . . no
C51 C52 H52 120.24 . . . no
C53 C52 H52 120.39 . . . no
C54 C53 H53 120.72 . . . no
C52 C53 H53 120.56 . . . no
C55 C54 H54 120.20 . . . no
C53 C54 H54 120.07 . . . no
C58 C57 H57 120.50 . . . no
C56 C57 H57 120.48 . . . no
C59 C58 H58 120.42 . . . no
C57 C58 H58 120.39 . . . no
C58 C59 H59 120.36 . . . no
C60 C59 H59 120.46 . . . no
N12 C60 H60 118.54 . . . no
C59 C60 H60 118.52 . . . no
O4 C61 C62 122.0(2) . . . no
O2 C61 O4 126.3(2) . . . no
O2 C61 C62 111.7(2) . . . no
O3 C62 C61 113.1(2) . . . no
O5 C62 C61 120.6(2) . . . no
O3 C62 O5 126.3(2) . . . no
O6 C63 O8 125.7(3) . . . no
O8 C63 C64 122.9(3) . . . no
O6 C63 C64 111.4(2) . . . no
O7 C64 O9 125.9(3) . . . no
O9 C64 C63 121.7(2) . . . no
O7 C64 C63 112.4(2) . . . no
O10 C65 C66 115.0(2) . . . no
O12 C65 C66 120.7(3) . . . no
O10 C65 O12 124.3(3) . . . no
O13 C66 C65 120.5(3) . . . no
O11 C66 O13 125.3(3) . . . no
O11 C66 C65 114.3(2) . . . no
H231 O23 H232 106(3) . . . no
H241 O24 H242 100(4) . . . no
H251 O25 H252 106(3) . . . no

loop_
_geom_bond_atom_site_label_1
_geom_bond_atom_site_label_2
_geom_bond_distance
_geom_bond_site_symmetry_1
_geom_bond_site_symmetry_2
_geom_bond_publ_flag
Nb1 O7 2.1052(18) . . no
Nb1 O10 2.1071(18) . . no
Nb1 O11 2.2100(18) . . no
Nb1 O3 2.1825(18) . . no
Nb1 O1 1.7162(18) . . no
Nb1 O2 2.1129(18) . . no
Nb1 O6 2.1314(18) . . no
Fe1 N4 1.968(2) . . no
Fe1 N1 1.972(2) . . no
Fe1 N2 1.981(2) . . no
Fe1 N3 1.971(2) . . no
Fe1 N5 1.981(2) . . no
Fe1 N6 1.971(2) . . no
Fe2 N7 1.972(2) . . no
Fe2 N8 1.976(2) . . no
Fe2 N9 1.965(2) . . no
Fe2 N10 1.967(2) . . no
Fe2 N11 1.979(2) . . no
Fe2 N12 1.971(2) . . no
O2 C61 1.290(3) . . no
O3 C62 1.271(3) . . no
O4 C61 1.214(3) . . no
O5 C62 1.230(3) . . no
O6 C63 1.285(3) . . no
O7 C64 1.286(3) . . no
O8 C63 1.213(3) . . no
O9 C64 1.220(3) . . no
O10 C65 1.286(4) . . no
O11 C66 1.284(3) . . no
O12 C65 1.232(4) . . no
O13 C66 1.226(4) . . no
O14 H142 0.83(3) . . no
O14 H141 0.83(2) . . no
O15 H151 0.83(2) . . no
O15 H152 0.83(2) . . no
N1 C5 1.357(3) . . no
N1 C1 1.351(3) . . no
N2 C10 1.346(3) . . no
N2 C6 1.351(3) . . no
N3 C15 1.356(3) . . no
N3 C11 1.344(3) . . no
N4 C20 1.358(3) . . no
N4 C16 1.347(3) . . no
N5 C21 1.344(3) . . no
N5 C25 1.359(3) . . no
N6 C30 1.348(3) . . no
N6 C26 1.357(3) . . no
O16 H161 0.84(4) . . no
O16 H162 0.83(3) . . no
N7 C35 1.347(3) . . no
N7 C31 1.345(3) . . no
N8 C40 1.353(3) . . no
N8 C36 1.351(3) . . no
N9 C41 1.350(3) . . no
N9 C45 1.361(3) . . no
N10 C50 1.355(3) . . no
N10 C46 1.350(3) . . no
N11 C55 1.358(3) . . no
N11 C51 1.355(3) . . no
N12 C60 1.351(3) . . no
N12 C56 1.349(3) . . no
O17 H171 0.83(2) . . no
O17 H172 0.83(2) . . no
O18 H182 0.84(2) . . no
O18 H181 0.84(2) . . no
O19 H192 0.83(3) . . no
O19 H191 0.828(17) . . no
O20 H202 0.83(2) . . no
O20 H201 0.84(3) . . no
C1 C2 1.371(4) . . no
C2 C3 1.369(4) . . no
C3 C4 1.389(4) . . no
C4 C5 1.381(4) . . no
C5 C6 1.475(3) . . no
C6 C7 1.389(4) . . no
C7 C8 1.376(4) . . no
C8 C9 1.370(4) . . no
C9 C10 1.389(4) . . no
C11 C12 1.379(4) . . no
C12 C13 1.364(4) . . no
C13 C14 1.394(4) . . no
C14 C15 1.385(4) . . no
C15 C16 1.479(3) . . no
C16 C17 1.394(4) . . no
C17 C18 1.389(4) . . no
C18 C19 1.388(4) . . no
C19 C20 1.370(4) . . no
C21 C22 1.391(4) . . no
C22 C23 1.368(4) . . no
C23 C24 1.379(4) . . no
C24 C25 1.394(4) . . no
C25 C26 1.462(4) . . no
C26 C27 1.389(4) . . no
C27 C28 1.364(4) . . no
C28 C29 1.377(4) . . no
C29 C30 1.388(4) . . no
C1 H1 0.9298 . . no
C2 H2 0.9298 . . no
C3 H3 0.9302 . . no
C4 H4 0.9299 . . no
C7 H7 0.9298 . . no
C8 H8 0.9303 . . no
C9 H9 0.9295 . . no
C10 H10 0.9302 . . no
C11 H11 0.9296 . . no
C12 H12 0.9311 . . no
C13 H13 0.9293 . . no
C14 H14 0.9306 . . no
C17 H17 0.9296 . . no
C18 H18 0.9298 . . no
C19 H19 0.9304 . . no
C20 H20 0.9295 . . no
C21 H21 0.9294 . . no
O21 H212 0.824(19) . . no
O21 H211 0.84(3) . . no
C22 H22 0.9304 . . no
C23 H23 0.9292 . . no
C24 H24 0.9293 . . no
C27 H27 0.9311 . . no
C28 H28 0.9296 . . no
C29 H29 0.9297 . . no
C30 H30 0.9302 . . no
C31 C32 1.384(4) . . no
C32 C33 1.363(4) . . no
C33 C34 1.384(4) . . no
C34 C35 1.385(4) . . no
C35 C36 1.475(4) . . no
C36 C37 1.391(4) . . no
C37 C38 1.375(4) . . no
C38 C39 1.368(4) . . no
C39 C40 1.388(4) . . no
C41 C42 1.386(4) . . no
C42 C43 1.372(4) . . no
C43 C44 1.368(4) . . no
C44 C45 1.397(4) . . no
C45 C46 1.465(4) . . no
C46 C47 1.397(4) . . no
C47 C48 1.372(4) . . no
C48 C49 1.363(4) . . no
C49 C50 1.378(4) . . no
C51 C52 1.378(4) . . no
C52 C53 1.382(4) . . no
C53 C54 1.373(4) . . no
C54 C55 1.392(4) . . no
C55 C56 1.464(4) . . no
C56 C57 1.390(4) . . no
C57 C58 1.388(4) . . no
C58 C59 1.366(4) . . no
C59 C60 1.375(4) . . no
O22 H221 0.83(4) . . no
O22 H222 0.833(14) . . no
C31 H31 0.9300 . . no
C32 H32 0.9307 . . no
C33 H33 0.9307 . . no
C34 H34 0.9292 . . no
C37 H37 0.9298 . . no
C38 H38 0.9303 . . no
C39 H39 0.9307 . . no
C40 H40 0.9304 . . no
C41 H41 0.9298 . . no
C42 H42 0.9299 . . no
C43 H43 0.9299 . . no
C44 H44 0.9293 . . no
C47 H47 0.9308 . . no
C48 H48 0.9297 . . no
C49 H49 0.9307 . . no
C50 H50 0.9294 . . no
C51 H51 0.9307 . . no
C52 H52 0.9300 . . no
C53 H53 0.9296 . . no
C54 H54 0.9305 . . no
C57 H57 0.9312 . . no
C58 H58 0.9293 . . no
C59 H59 0.9307 . . no
C60 H60 0.9298 . . no
C61 C62 1.547(3) . . no
C63 C64 1.529(4) . . no
C65 C66 1.536(4) . . no
O23 H231 0.84(2) . . no
O23 H232 0.83(3) . . no
O24 H241 0.88(3) . . no
O24 H242 0.85(4) . . no
O25 H251 0.830(12) . . no
O25 H252 0.83(3) . . no

loop_
_geom_hbond_atom_site_label_D
_geom_hbond_atom_site_label_H
_geom_hbond_atom_site_label_A
_geom_hbond_distance_DH
_geom_hbond_distance_HA
_geom_hbond_distance_DA
_geom_hbond_angle_DHA
_geom_hbond_site_symmetry_A
_geom_hbond_publ_flag
O14 H141 O1 0.83(2) 2.07(2) 2.876(3) 163(3) . no
O14 H142 O15 0.83(3) 1.97(3) 2.774(4) 165(3) . no
O15 H151 O17 0.83(2) 1.98(2) 2.797(4) 169(2) 4_745 no
O15 H152 O16 0.83(2) 1.96(2) 2.743(4) 157(4) . no
O16 H161 O10 0.84(4) 2.58(3) 3.326(4) 150(3) . no
O16 H161 O12 0.84(4) 2.29(4) 2.901(4) 131(4) . no
O16 H162 Cl1 0.83(3) 2.44(3) 3.116(3) 139(4) 1_655 no
O17 H171 O11 0.83(2) 2.12(2) 2.941(3) 168(3) . no
O17 H172 O18 0.83(2) 2.02(3) 2.800(4) 157(3) . no
O18 H181 O9 0.84(2) 2.186(19) 2.984(3) 159(2) . no
O18 H182 O20 0.84(2) 1.89(2) 2.726(3) 174(2) 4_655 no
O19 H191 O9 0.828(17) 2.000(17) 2.826(3) 176(3) . no
O19 H192 Cl1 0.83(3) 2.41(2) 3.208(3) 162(3) . no
O20 H201 Cl1 0.84(3) 2.38(3) 3.179(3) 162(3) . no
O20 H202 O21 0.83(2) 1.907(18) 2.730(4) 171(3) . no
O21 H211 O22 0.84(3) 1.99(3) 2.694(5) 141(3) . no
O21 H212 O24 0.824(19) 2.163(16) 2.895(5) 148.2(17) . no
O22 H221 O19 0.83(4) 2.31(4) 2.784(4) 117(3) 4_645 no
O22 H222 O23 0.833(14) 1.901(16) 2.704(3) 161(4) . no
O23 H231 O14 0.84(2) 1.96(2) 2.798(4) 171(3) . no
O23 H232 O13 0.83(3) 2.11(3) 2.844(3) 148(2) 4_745 no
O24 H241 Cl1 0.88(3) 2.54(3) 3.244(3) 138(3) . no
O24 H242 O25 0.85(4) 2.10(3) 2.844(4) 146(4) . no
O25 H251 O5 0.830(12) 1.957(14) 2.781(3) 172(3) 2_665 no
O25 H252 O8 0.83(3) 2.03(2) 2.815(3) 157(3) . no
C1 H1 N5 0.9300 2.5500 3.059(3) 114.00 . no
C4 H4 O5 0.9300 2.4900 3.407(3) 168.00 1_455 no
C9 H9 O12 0.9300 2.5800 3.308(4) 136.00 2_664 no
C10 H10 N4 0.9300 2.5600 3.070(3) 115.00 . no
C11 H11 N1 0.9300 2.5600 3.076(3) 115.00 . no
C12 H12 Cl1 0.9300 2.8000 3.558(3) 139.00 . no
C20 H20 N6 0.9300 2.5500 3.069(3) 115.00 . no
C21 H21 N3 0.9300 2.5600 3.061(4) 114.00 . no
C30 H30 N2 0.9300 2.5100 3.016(3) 114.00 . no
C31 H31 N11 0.9300 2.5800 3.089(3) 115.00 . no
C37 H37 O4 0.9300 2.5900 3.489(4) 164.00 . no
C38 H38 O6 0.9300 2.4200 3.274(4) 152.00 2_664 no
C39 H39 O12 0.9300 2.5500 3.469(4) 170.00 2_664 no
C40 H40 N10 0.9300 2.5300 3.032(4) 114.00 . no
C41 H41 N7 0.9300 2.5700 3.078(3) 115.00 . no
C42 H42 Cl1 0.9300 2.8100 3.702(3) 160.00 . no
C44 H44 O5 0.9300 2.4100 3.312(3) 163.00 1_455 no
C50 H50 N12 0.9300 2.5300 3.041(4) 115.00 . no
C51 H51 N9 0.9300 2.5400 3.043(4) 114.00 . no
C59 H59 O13 0.9300 2.5900 3.184(4) 122.00 3_465 no
C60 H60 N8 0.9300 2.5100 3.026(3) 115.00 . no

loop_
_geom_torsion_atom_site_label_1
_geom_torsion_atom_site_label_2
_geom_torsion_atom_site_label_3
_geom_torsion_atom_site_label_4
_geom_torsion
_geom_torsion_site_symmetry_1
_geom_torsion_site_symmetry_2
_geom_torsion_site_symmetry_3
_geom_torsion_site_symmetry_4
_geom_torsion_publ_flag
O11 Nb1 O2 C61 78.86(19) . . . . no
O1 Nb1 O3 C62 98.4(2) . . . . no
O2 Nb1 O3 C62 2.00(19) . . . . no
O6 Nb1 O3 C62 -162.14(18) . . . . no
O7 Nb1 O3 C62 -18.3(3) . . . . no
O10 Nb1 O3 C62 -168.1(2) . . . . no
O11 Nb1 O3 C62 -91.9(2) . . . . no
O1 Nb1 O6 C63 -105.4(2) . . . . no
O2 Nb1 O6 C63 -0.4(3) . . . . no
O3 Nb1 O6 C63 154.6(2) . . . . no
O7 Nb1 O6 C63 -1.7(2) . . . . no
O10 Nb1 O6 C63 160.6(2) . . . . no
O11 Nb1 O6 C63 85.8(2) . . . . no
O1 Nb1 O7 C64 95.3(2) . . . . no
O2 Nb1 O7 C64 -171.9(2) . . . . no
O3 Nb1 O7 C64 -151.43(19) . . . . no
O6 Nb1 O7 C64 7.3(2) . . . . no
O10 Nb1 O7 C64 -20.1(3) . . . . no
O11 Nb1 O7 C64 -79.6(2) . . . . no
O1 Nb1 O10 C65 174.95(19) . . . . no
O2 Nb1 O10 C65 66.9(2) . . . . no
O3 Nb1 O10 C65 82.31(19) . . . . no
O6 Nb1 O10 C65 -94.00(19) . . . . no
O7 Nb1 O10 C65 -66.7(2) . . . . no
O11 Nb1 O10 C65 -3.40(18) . . . . no
O2 Nb1 O11 C66 -139.13(18) . . . . no
O1 Nb1 O2 C61 -93.3(2) . . . . no
O3 Nb1 O2 C61 -1.55(18) . . . . no
O6 Nb1 O2 C61 163.34(17) . . . . no
O7 Nb1 O2 C61 164.6(2) . . . . no
O10 Nb1 O2 C61 13.9(3) . . . . no
O10 Nb1 O11 C66 5.77(17) . . . . no
O3 Nb1 O11 C66 -67.57(18) . . . . no
O6 Nb1 O11 C66 78.78(18) . . . . no
O7 Nb1 O11 C66 151.14(19) . . . . no
N2 Fe1 N1 C5 4.38(17) . . . . no
N3 Fe1 N1 C1 -81.0(2) . . . . no
N3 Fe1 N1 C5 97.18(18) . . . . no
N2 Fe1 N1 C1 -173.8(2) . . . . no
N1 Fe1 N2 C6 -6.63(17) . . . . no
N1 Fe1 N2 C10 -178.0(2) . . . . no
N3 Fe1 N2 C6 -100.36(18) . . . . no
N5 Fe1 N1 C1 12.5(2) . . . . no
N5 Fe1 N1 C5 -169.28(18) . . . . no
N6 Fe1 N1 C1 94.1(2) . . . . no
N6 Fe1 N1 C5 -87.70(18) . . . . no
N6 Fe1 N2 C10 -88.2(2) . . . . no
N1 Fe1 N3 C11 7.4(2) . . . . no
N1 Fe1 N3 C15 -177.08(18) . . . . no
N2 Fe1 N3 C11 88.8(2) . . . . no
N2 Fe1 N3 C15 -95.66(18) . . . . no
N4 Fe1 N3 C11 -177.3(2) . . . . no
N4 Fe1 N3 C15 -1.77(17) . . . . no
N5 Fe1 N3 C11 -86.2(2) . . . . no
N5 Fe1 N3 C15 89.39(18) . . . . no
N2 Fe1 N4 C16 92.72(18) . . . . no
N2 Fe1 N4 C20 -85.7(2) . . . . no
N3 Fe1 N2 C10 88.3(2) . . . . no
N4 Fe1 N2 C6 178.08(17) . . . . no
N4 Fe1 N2 C10 6.8(2) . . . . no
N6 Fe1 N2 C6 83.09(18) . . . . no
N5 Fe1 N4 C16 -93.15(18) . . . . no
N5 Fe1 N4 C20 88.5(2) . . . . no
N6 Fe1 N4 C16 -174.84(18) . . . . no
N6 Fe1 N4 C20 6.8(2) . . . . no
N1 Fe1 N5 C21 -93.2(2) . . . . no
N1 Fe1 N5 C25 83.73(18) . . . . no
N3 Fe1 N5 C21 1.2(2) . . . . no
N3 Fe1 N5 C25 178.13(18) . . . . no
N4 Fe1 N5 C21 82.6(2) . . . . no
N4 Fe1 N5 C25 -100.45(18) . . . . no
N6 Fe1 N5 C21 177.2(2) . . . . no
N6 Fe1 N5 C25 -5.83(18) . . . . no
N1 Fe1 N6 C26 -88.24(19) . . . . no
N1 Fe1 N6 C30 92.2(2) . . . . no
N2 Fe1 N6 C26 -169.44(18) . . . . no
N2 Fe1 N6 C30 11.0(2) . . . . no
N4 Fe1 N6 C26 96.01(19) . . . . no
N4 Fe1 N6 C30 -83.5(2) . . . . no
N5 Fe1 N6 C26 5.06(18) . . . . no
N5 Fe1 N6 C30 -174.5(2) . . . . no
N3 Fe1 N4 C20 -178.4(2) . . . . no
N3 Fe1 N4 C16 -0.07(17) . . . . no
N11 Fe2 N7 C35 -170.47(18) . . . . no
N11 Fe2 N7 C31 10.8(2) . . . . no
N7 Fe2 N8 C36 -6.85(17) . . . . no
N7 Fe2 N8 C40 179.9(2) . . . . no
N9 Fe2 N8 C36 -100.95(18) . . . . no
N9 Fe2 N8 C40 85.9(2) . . . . no
N10 Fe2 N8 C36 177.19(18) . . . . no
N12 Fe2 N7 C31 92.3(2) . . . . no
N12 Fe2 N7 C35 -88.96(19) . . . . no
N11 Fe2 N12 C60 -178.7(2) . . . . no
N12 Fe2 N8 C40 -89.8(2) . . . . no
N7 Fe2 N9 C41 7.8(2) . . . . no
N7 Fe2 N9 C45 -176.32(18) . . . . no
N8 Fe2 N9 C41 89.2(2) . . . . no
N8 Fe2 N9 C45 -94.88(18) . . . . no
N10 Fe2 N9 C41 -177.9(2) . . . . no
N10 Fe2 N9 C45 -1.98(18) . . . . no
N11 Fe2 N9 C41 -87.5(2) . . . . no
N11 Fe2 N9 C45 88.39(18) . . . . no
N8 Fe2 N10 C46 93.39(18) . . . . no
N8 Fe2 N10 C50 -83.8(2) . . . . no
N9 Fe2 N10 C46 0.83(18) . . . . no
N9 Fe2 N10 C50 -176.3(2) . . . . no
N11 Fe2 N10 C46 -92.00(19) . . . . no
N11 Fe2 N10 C50 90.9(2) . . . . no
N8 Fe2 N7 C31 -174.9(2) . . . . no
N8 Fe2 N7 C35 3.85(18) . . . . no
N9 Fe2 N7 C31 -82.5(2) . . . . no
N9 Fe2 N7 C35 96.20(19) . . . . no
N9 Fe2 N11 C55 -174.16(18) . . . . no
N10 Fe2 N11 C51 87.6(2) . . . . no
N10 Fe2 N11 C55 -92.42(18) . . . . no
N12 Fe2 N11 C51 -178.8(2) . . . . no
N12 Fe2 N11 C55 1.15(18) . . . . no
N7 Fe2 N12 C56 -97.09(19) . . . . no
N7 Fe2 N12 C60 86.4(2) . . . . no
N8 Fe2 N12 C56 -178.36(19) . . . . no
N8 Fe2 N12 C60 5.1(2) . . . . no
N10 Fe2 N12 C56 88.15(19) . . . . no
N10 Fe2 N12 C60 -88.4(2) . . . . no
N11 Fe2 N12 C56 -2.09(18) . . . . no
N12 Fe2 N10 C46 -173.52(18) . . . . no
N12 Fe2 N10 C50 9.4(2) . . . . no
N7 Fe2 N11 C51 -88.9(2) . . . . no
N7 Fe2 N11 C55 91.06(18) . . . . no
N9 Fe2 N11 C51 5.9(2) . . . . no
N12 Fe2 N8 C36 83.37(18) . . . . no
N10 Fe2 N8 C40 4.0(2) . . . . no
Nb1 O2 C61 O4 -179.3(2) . . . . no
Nb1 O2 C61 C62 1.0(3) . . . . no
Nb1 O3 C62 O5 177.7(2) . . . . no
Nb1 O3 C62 C61 -2.1(3) . . . . no
Nb1 O6 C63 O8 178.1(2) . . . . no
Nb1 O6 C63 C64 -2.9(3) . . . . no
Nb1 O7 C64 O9 167.6(2) . . . . no
Nb1 O7 C64 C63 -10.8(3) . . . . no
Nb1 O10 C65 C66 1.0(3) . . . . no
Nb1 O10 C65 O12 -179.1(2) . . . . no
Nb1 O11 C66 O13 172.5(2) . . . . no
Nb1 O11 C66 C65 -7.0(3) . . . . no
C1 N1 C5 C4 -0.9(4) . . . . no
C1 N1 C5 C6 176.8(2) . . . . no
C5 N1 C1 C2 -0.9(4) . . . . no
Fe1 N1 C1 C2 177.3(2) . . . . no
Fe1 N1 C5 C4 -179.3(2) . . . . no
Fe1 N1 C5 C6 -1.6(3) . . . . no
Fe1 N2 C6 C7 -172.10(19) . . . . no
C6 N2 C10 C9 0.1(4) . . . . no
Fe1 N2 C10 C9 171.2(2) . . . . no
C10 N2 C6 C7 0.0(4) . . . . no
Fe1 N2 C6 C5 7.6(3) . . . . no
C10 N2 C6 C5 179.7(2) . . . . no
Fe1 N3 C11 C12 173.6(2) . . . . no
C11 N3 C15 C16 179.2(2) . . . . no
Fe1 N3 C15 C14 -175.1(2) . . . . no
C15 N3 C11 C12 -2.0(4) . . . . no
C11 N3 C15 C14 1.0(4) . . . . no
Fe1 N3 C15 C16 3.1(3) . . . . no
Fe1 N4 C16 C15 1.7(3) . . . . no
C16 N4 C20 C19 -2.0(4) . . . . no
Fe1 N4 C16 C17 -178.2(2) . . . . no
C20 N4 C16 C15 -179.8(2) . . . . no
C20 N4 C16 C17 0.3(4) . . . . no
Fe1 N4 C20 C19 176.3(2) . . . . no
Fe1 N5 C21 C22 174.9(2) . . . . no
C21 N5 C25 C26 -177.2(2) . . . . no
Fe1 N5 C25 C24 -174.6(2) . . . . no
C25 N5 C21 C22 -2.0(4) . . . . no
C21 N5 C25 C24 2.7(4) . . . . no
Fe1 N5 C25 C26 5.6(3) . . . . no
C30 N6 C26 C27 -0.3(4) . . . . no
Fe1 N6 C30 C29 177.4(2) . . . . no
C30 N6 C26 C25 176.1(2) . . . . no
Fe1 N6 C26 C25 -3.5(3) . . . . no
Fe1 N6 C26 C27 -179.8(2) . . . . no
C26 N6 C30 C29 -2.1(4) . . . . no
C31 N7 C35 C34 0.6(4) . . . . no
C35 N7 C31 C32 -2.2(4) . . . . no
C31 N7 C35 C36 178.4(2) . . . . no
Fe2 N7 C35 C36 -0.5(3) . . . . no
Fe2 N7 C31 C32 176.6(2) . . . . no
Fe2 N7 C35 C34 -178.2(2) . . . . no
C36 N8 C40 C39 -2.0(4) . . . . no
Fe2 N8 C36 C37 -171.6(2) . . . . no
C40 N8 C36 C37 2.3(4) . . . . no
Fe2 N8 C36 C35 8.4(3) . . . . no
C40 N8 C36 C35 -177.7(2) . . . . no
Fe2 N8 C40 C39 171.0(2) . . . . no
Fe2 N9 C45 C44 -175.9(2) . . . . no
Fe2 N9 C41 C42 173.8(2) . . . . no
C41 N9 C45 C46 179.0(2) . . . . no
Fe2 N9 C45 C46 2.7(3) . . . . no
C41 N9 C45 C44 0.4(4) . . . . no
C45 N9 C41 C42 -2.0(4) . . . . no
C50 N10 C46 C47 -0.2(4) . . . . no
Fe2 N10 C50 C49 176.2(2) . . . . no
C50 N10 C46 C45 177.8(2) . . . . no
Fe2 N10 C46 C45 0.4(3) . . . . no
C46 N10 C50 C49 -0.8(4) . . . . no
Fe2 N10 C46 C47 -177.6(2) . . . . no
Fe2 N11 C55 C54 -179.9(2) . . . . no
C51 N11 C55 C56 179.9(2) . . . . no
Fe2 N11 C55 C56 -0.1(3) . . . . no
C51 N11 C55 C54 0.0(4) . . . . no
C55 N11 C51 C52 -0.8(4) . . . . no
Fe2 N11 C51 C52 179.1(2) . . . . no
C60 N12 C56 C57 1.6(4) . . . . no
C56 N12 C60 C59 -2.2(4) . . . . no
Fe2 N12 C56 C55 2.6(3) . . . . no
C60 N12 C56 C55 179.5(2) . . . . no
Fe2 N12 C60 C59 174.3(2) . . . . no
Fe2 N12 C56 C57 -175.3(2) . . . . no
N1 C1 C2 C3 1.7(4) . . . . no
C1 C2 C3 C4 -0.7(4) . . . . no
C2 C3 C4 C5 -1.0(4) . . . . no
C3 C4 C5 C6 -175.6(3) . . . . no
C3 C4 C5 N1 1.8(4) . . . . no
N1 C5 C6 N2 -3.9(3) . . . . no
C4 C5 C6 C7 -6.6(4) . . . . no
C4 C5 C6 N2 173.7(2) . . . . no
N1 C5 C6 C7 175.7(2) . . . . no
N2 C6 C7 C8 0.5(4) . . . . no
C5 C6 C7 C8 -179.1(2) . . . . no
C6 C7 C8 C9 -1.2(4) . . . . no
C7 C8 C9 C10 1.4(4) . . . . no
C8 C9 C10 N2 -0.8(4) . . . . no
N3 C11 C12 C13 0.4(4) . . . . no
C11 C12 C13 C14 2.0(4) . . . . no
C12 C13 C14 C15 -2.9(4) . . . . no
C13 C14 C15 C16 -176.6(2) . . . . no
C13 C14 C15 N3 1.4(4) . . . . no
C14 C15 C16 C17 -5.1(4) . . . . no
N3 C15 C16 C17 176.8(2) . . . . no
N3 C15 C16 N4 -3.2(3) . . . . no
C14 C15 C16 N4 175.0(2) . . . . no
C15 C16 C17 C18 -179.3(3) . . . . no
N4 C16 C17 C18 0.7(4) . . . . no
C16 C17 C18 C19 0.0(4) . . . . no
C17 C18 C19 C20 -1.6(4) . . . . no
C18 C19 C20 N4 2.6(4) . . . . no
N5 C21 C22 C23 0.4(4) . . . . no
C21 C22 C23 C24 0.6(4) . . . . no
C22 C23 C24 C25 0.0(4) . . . . no
C23 C24 C25 C26 178.1(3) . . . . no
C23 C24 C25 N5 -1.7(4) . . . . no
N5 C25 C26 C27 174.8(3) . . . . no
C24 C25 C26 N6 178.8(3) . . . . no
C24 C25 C26 C27 -5.0(4) . . . . no
N5 C25 C26 N6 -1.4(3) . . . . no
C25 C26 C27 C28 -174.1(3) . . . . no
N6 C26 C27 C28 1.9(4) . . . . no
C26 C27 C28 C29 -1.2(4) . . . . no
C27 C28 C29 C30 -1.0(4) . . . . no
C28 C29 C30 N6 2.8(4) . . . . no
N7 C31 C32 C33 2.2(4) . . . . no
C31 C32 C33 C34 -0.6(4) . . . . no
C32 C33 C34 C35 -0.9(4) . . . . no
C33 C34 C35 C36 -176.7(3) . . . . no
C33 C34 C35 N7 0.9(4) . . . . no
C34 C35 C36 C37 -7.5(4) . . . . no
N7 C35 C36 N8 -5.2(3) . . . . no
N7 C35 C36 C37 174.8(2) . . . . no
C34 C35 C36 N8 172.5(2) . . . . no
N8 C36 C37 C38 -0.3(4) . . . . no
C35 C36 C37 C38 179.7(3) . . . . no
C36 C37 C38 C39 -2.1(4) . . . . no
C37 C38 C39 C40 2.3(4) . . . . no
C38 C39 C40 N8 -0.3(4) . . . . no
N9 C41 C42 C43 2.1(4) . . . . no
C41 C42 C43 C44 -0.6(4) . . . . no
C42 C43 C44 C45 -0.9(4) . . . . no
C43 C44 C45 C46 -177.5(3) . . . . no
C43 C44 C45 N9 1.0(4) . . . . no
N9 C45 C46 C47 175.9(3) . . . . no
C44 C45 C46 C47 -5.6(4) . . . . no
N9 C45 C46 N10 -2.0(3) . . . . no
C44 C45 C46 N10 176.6(2) . . . . no
N10 C46 C47 C48 1.0(4) . . . . no
C45 C46 C47 C48 -176.8(3) . . . . no
C46 C47 C48 C49 -0.8(5) . . . . no
C47 C48 C49 C50 -0.2(5) . . . . no
C48 C49 C50 N10 1.0(4) . . . . no
N11 C51 C52 C53 1.3(4) . . . . no
C51 C52 C53 C54 -1.0(4) . . . . no
C52 C53 C54 C55 0.3(4) . . . . no
C53 C54 C55 C56 -179.6(3) . . . . no
C53 C54 C55 N11 0.2(4) . . . . no
C54 C55 C56 C57 -4.0(4) . . . . no
C54 C55 C56 N12 178.2(3) . . . . no
N11 C55 C56 N12 -1.7(3) . . . . no
N11 C55 C56 C57 176.2(2) . . . . no
N12 C56 C57 C58 -0.8(4) . . . . no
C55 C56 C57 C58 -178.5(3) . . . . no
C56 C57 C58 C59 0.4(4) . . . . no
C57 C58 C59 C60 -0.9(4) . . . . no
C58 C59 C60 N12 1.8(4) . . . . no
O2 C61 C62 O5 -179.1(2) . . . . no
O4 C61 C62 O3 -179.0(2) . . . . no
O4 C61 C62 O5 1.2(4) . . . . no
O2 C61 C62 O3 0.8(3) . . . . no
O8 C63 C64 O7 -172.5(3) . . . . no
O6 C63 C64 O9 -170.0(3) . . . . no
O8 C63 C64 O9 9.1(5) . . . . no
O6 C63 C64 O7 8.4(3) . . . . no
O10 C65 C66 O11 4.1(3) . . . . no
O12 C65 C66 O13 4.7(4) . . . . no
O10 C65 C66 O13 -175.3(2) . . . . no
O12 C65 C66 O11 -175.8(2) . . . . no
